data_4303201
loop_
_publ_author_name
'Motoshi Tamura'
'Masakazu Yamagishi'
'Tatsuya Kawamoto'
'Asako Igashira-Kamiyama'
'Kiyoshi Tsuge'
'Takumi Konno'

_publ_section_title
;
Synthesis and Linkage Isomerization of Thiolato-Bridged
RuIIAgIRuII Trinuclear Complex withd-Penicillaminate
;
_journal_name_full 'Inorganic Chemistry'
_journal_page_first 8998
_journal_page_last 9004
_journal_paper_doi 10.1021/ic901181x
_journal_volume 48
_journal_year 2009
_chemical_absolute_configuration rm
_chemical_formula_sum 'C50 H64 Ag F12 N11 O13 P2 Ru2 S2'
_chemical_formula_weight 1691.19
_chemical_name_systematic
; 
 ? 
;
_space_group_IT_number 19
_symmetry_cell_setting orthorhombic
_symmetry_space_group_name_Hall 'P 2ac 2ab'
_symmetry_space_group_name_H-M 'P 21 21 21'
_atom_sites_solution_hydrogens geom
_atom_sites_solution_primary direct
_atom_sites_solution_secondary difmap
_audit_creation_method SHELXL-97
_cell_angle_alpha 90.00
_cell_angle_beta 90.00
_cell_angle_gamma 90.00
_cell_formula_units_Z 4
_cell_length_a 13.099(3)
_cell_length_b 20.340(3)
_cell_length_c 24.528(4)
_cell_measurement_reflns_used 39580
_cell_measurement_temperature 200(2)
_cell_measurement_theta_max 27.5
_cell_measurement_theta_min 3.0
_cell_volume 6535(2)
_computing_cell_refinement PROCESS-AUTO
_computing_data_collection PROCESS-AUTO
_computing_data_reduction CrystalStructure
_computing_structure_refinement 'SHELXL-97 (Sheldrick, 1997)'
_computing_structure_solution SIR92
_diffrn_ambient_temperature 200(2)
_diffrn_detector_area_resol_mean 10.00
_diffrn_measured_fraction_theta_full 0.993
_diffrn_measured_fraction_theta_max 0.993
_diffrn_measurement_device_type 'Rigaku RAXIS-RAPID'
_diffrn_measurement_method \w
_diffrn_radiation_monochromator graphite
_diffrn_radiation_source 'fine-focus sealed tube'
_diffrn_radiation_type MoK\a
_diffrn_radiation_wavelength 0.71075
_diffrn_reflns_av_R_equivalents 0.0839
_diffrn_reflns_av_sigmaI/netI 0.1665
_diffrn_reflns_limit_h_max 16
_diffrn_reflns_limit_h_min -16
_diffrn_reflns_limit_k_max 26
_diffrn_reflns_limit_k_min -26
_diffrn_reflns_limit_l_max 31
_diffrn_reflns_limit_l_min -31
_diffrn_reflns_number 60293
_diffrn_reflns_theta_full 27.48
_diffrn_reflns_theta_max 27.48
_diffrn_reflns_theta_min 3.03
_exptl_absorpt_coefficient_mu 0.967
_exptl_absorpt_correction_T_max 0.9095
_exptl_absorpt_correction_T_min 0.7602
_exptl_absorpt_correction_type empirical
_exptl_crystal_colour red
_exptl_crystal_density_diffrn 1.719
_exptl_crystal_density_method 'not measured'
_exptl_crystal_description needle
_exptl_crystal_F_000 3400
_exptl_crystal_size_max 0.30
_exptl_crystal_size_mid 0.10
_exptl_crystal_size_min 0.10
_refine_diff_density_max 0.654
_refine_diff_density_min -0.366
_refine_diff_density_rms 0.071
_refine_ls_abs_structure_details 'Flack H D (1983), Acta Cryst. A39, 876-881'
_refine_ls_abs_structure_Flack -0.015(14)
_refine_ls_extinction_method none
_refine_ls_goodness_of_fit_ref 0.723
_refine_ls_hydrogen_treatment 'riding model'
_refine_ls_matrix_type full
_refine_ls_number_parameters 962
_refine_ls_number_reflns 14873
_refine_ls_number_restraints 0
_refine_ls_restrained_S_all 0.723
_refine_ls_R_factor_all 0.0775
_refine_ls_R_factor_gt 0.0349
_refine_ls_shift/su_max 0.011
_refine_ls_shift/su_mean 0.000
_refine_ls_structure_factor_coef Fsqd
_refine_ls_weighting_details 'calc w=1/[\s^2^(Fo^2^)+(0.0126P)^2^+0.0000P] where P=(Fo^2^+2Fc^2^)/3'
_refine_ls_weighting_scheme calc
_refine_ls_wR_factor_gt 0.0424
_refine_ls_wR_factor_ref 0.0456
_reflns_number_gt 8506
_reflns_number_total 14873
_reflns_threshold_expression >2sigma(I)
_cod_data_source_file ic901181x_si_002.cif
_cod_data_source_block '[1b]'
_cod_depositor_comments
;
The following automatic conversions were performed:
'_symmetry_cell_setting' value 'Orthorhombic' changed to 'orthorhombic'
according to '/home/saulius/struct/CIF-dictionaries/cif_core.dic'
dictionary named 'cif_core.dic' version 2.4.1 from 2010-06-29.

Automatic conversion script
Id: cif_fix_enum 1527 2010-12-29 10:47:43Z saulius 
;
_cod_original_cell_volume 6535.1(19)
_cod_database_code 4303201

loop_
_symmetry_equiv_pos_as_xyz
'x, y, z'
'x+1/2, -y+1/2, -z'
'-x, y+1/2, -z+1/2'
'-x+1/2, -y, z+1/2'

loop_
_atom_site_label
_atom_site_type_symbol
_atom_site_fract_x
_atom_site_fract_y
_atom_site_fract_z
_atom_site_U_iso_or_equiv
_atom_site_adp_type
_atom_site_occupancy
_atom_site_symmetry_multiplicity
_atom_site_calc_flag
_atom_site_refinement_flags
_atom_site_disorder_assembly
_atom_site_disorder_group
Ag1 Ag 0.668830(7) 0.340815(4) 0.837408(4) 0.03043(2) Uani 1 1 d . . .
Ru1 Ru 0.765553(6) 0.157094(4) 0.807525(4) 0.02456(3) Uani 1 1 d . . .
Ru2 Ru 0.576661(7) 0.492195(4) 0.932567(4) 0.02572(3) Uani 1 1 d . . .
S1 S 0.63436(2) 0.235845(13) 0.797974(12) 0.02595(9) Uani 1 1 d . . .
N1 N 0.54266(6) 0.19404(4) 0.64237(3) 0.0347(3) Uani 1 1 d . . .
H1 H 0.5593 0.2335 0.6272 0.052 Uiso 1 1 calc R . .
H2 H 0.4740 0.1922 0.6479 0.052 Uiso 1 1 calc R . .
H3 H 0.5618 0.1610 0.6195 0.052 Uiso 1 1 calc R . .
O1 O 0.75609(5) 0.13090(3) 0.72417(3) 0.0278(2) Uani 1 1 d . . .
O2 O 0.71981(6) 0.13964(3) 0.63597(3) 0.0469(3) Uani 1 1 d . . .
C1 C 0.60718(8) 0.25409(5) 0.72607(4) 0.0266(4) Uani 1 1 d . . .
C2 C 0.59735(7) 0.18646(4) 0.69643(4) 0.0247(4) Uani 1 1 d . . .
H4 H 0.5550 0.1570 0.7200 0.030 Uiso 1 1 calc R . .
C3 C 0.70011(7) 0.15024(5) 0.68445(4) 0.0306(4) Uani 1 1 d . . .
C4 C 0.50292(8) 0.29031(5) 0.72483(5) 0.0431(4) Uani 1 1 d . . .
H5 H 0.5069 0.3300 0.7474 0.065 Uiso 1 1 calc R . .
H6 H 0.4496 0.2612 0.7391 0.065 Uiso 1 1 calc R . .
H7 H 0.4864 0.3025 0.6872 0.065 Uiso 1 1 calc R . .
C5 C 0.69015(8) 0.29620(4) 0.69801(4) 0.0334(4) Uani 1 1 d . . .
H8 H 0.6759 0.2989 0.6588 0.050 Uiso 1 1 calc R . .
H9 H 0.7572 0.2759 0.7037 0.050 Uiso 1 1 calc R . .
H10 H 0.6900 0.3405 0.7137 0.050 Uiso 1 1 calc R . .
N2 N 0.78852(6) 0.19243(4) 0.88328(4) 0.0313(3) Uani 1 1 d . . .
C6 C 0.74973(8) 0.16962(5) 0.93016(4) 0.0353(4) Uani 1 1 d . . .
H11 H 0.7148 0.1287 0.9299 0.042 Uiso 1 1 calc R . .
C7 C 0.75858(9) 0.20359(5) 0.97921(5) 0.0401(4) Uani 1 1 d . . .
H12 H 0.7329 0.1850 1.0120 0.048 Uiso 1 1 calc R . .
C8 C 0.80477(8) 0.26416(5) 0.97966(5) 0.0440(5) Uani 1 1 d . . .
H13 H 0.8057 0.2897 1.0121 0.053 Uiso 1 1 calc R . .
C9 C 0.85019(8) 0.28796(5) 0.93237(5) 0.0353(4) Uani 1 1 d . . .
H14 H 0.8846 0.3291 0.9323 0.042 Uiso 1 1 calc R . .
C10 C 0.84406(9) 0.25007(5) 0.88513(4) 0.0270(4) Uani 1 1 d . . .
C11 C 0.89760(8) 0.26682(4) 0.83507(5) 0.0259(4) Uani 1 1 d . . .
C12 C 0.97098(8) 0.31623(5) 0.83058(5) 0.0345(4) Uani 1 1 d . . .
H15 H 0.9845 0.3447 0.8604 0.041 Uiso 1 1 calc R . .
C13 C 1.02409(8) 0.32328(5) 0.78185(5) 0.0382(4) Uani 1 1 d . . .
H16 H 1.0742 0.3567 0.7781 0.046 Uiso 1 1 calc R . .
C14 C 1.00336(8) 0.28109(5) 0.73872(5) 0.0364(4) Uani 1 1 d . . .
H17 H 1.0392 0.2849 0.7052 0.044 Uiso 1 1 calc R . .
C15 C 0.92963(8) 0.23365(5) 0.74579(4) 0.0309(4) Uani 1 1 d . . .
H18 H 0.9157 0.2047 0.7163 0.037 Uiso 1 1 calc R . .
N3 N 0.87554(6) 0.22592(4) 0.79277(4) 0.0273(3) Uani 1 1 d . . .
N4 N 0.66440(6) 0.08076(4) 0.82698(3) 0.0248(3) Uani 1 1 d . . .
C16 C 0.56205(7) 0.08523(5) 0.83289(4) 0.0290(4) Uani 1 1 d . . .
H19 H 0.5310 0.1273 0.8296 0.035 Uiso 1 1 calc R . .
C17 C 0.50050(8) 0.03174(5) 0.84349(5) 0.0387(4) Uani 1 1 d . . .
H20 H 0.4292 0.0372 0.8488 0.046 Uiso 1 1 calc R . .
C18 C 0.54474(8) -0.03014(5) 0.84624(5) 0.0403(4) Uani 1 1 d . . .
H21 H 0.5044 -0.0682 0.8524 0.048 Uiso 1 1 calc R . .
C19 C 0.64825(8) -0.03472(5) 0.83975(5) 0.0423(4) Uani 1 1 d . . .
H22 H 0.6798 -0.0767 0.8413 0.051 Uiso 1 1 calc R . .
C20 C 0.70717(7) 0.01962(4) 0.83118(4) 0.0278(4) Uani 1 1 d . . .
C21 C 0.81928(8) 0.01882(5) 0.82470(4) 0.0272(4) Uani 1 1 d . . .
C22 C 0.87657(8) -0.03884(5) 0.82799(5) 0.0394(4) Uani 1 1 d . . .
H23 H 0.8438 -0.0804 0.8305 0.047 Uiso 1 1 calc R . .
C23 C 0.98204(8) -0.03452(5) 0.82757(5) 0.0428(5) Uani 1 1 d . . .
H24 H 1.0226 -0.0732 0.8288 0.051 Uiso 1 1 calc R . .
C24 C 1.02766(8) 0.02648(5) 0.82530(4) 0.0335(4) Uani 1 1 d . . .
H25 H 1.0998 0.0305 0.8271 0.040 Uiso 1 1 calc R . .
C25 C 0.96578(8) 0.08249(5) 0.82026(5) 0.0318(4) Uani 1 1 d . . .
H26 H 0.9972 0.1245 0.8175 0.038 Uiso 1 1 calc R . .
N5 N 0.86435(6) 0.07854(4) 0.81919(3) 0.0242(3) Uani 1 1 d . . .
S2 S 0.70813(2) 0.441572(13) 0.881800(12) 0.02595(9) Uani 1 1 d . . .
N6 N 0.84372(6) 0.60821(4) 0.82591(4) 0.0384(3) Uani 1 1 d . . .
H27 H 0.8190 0.6170 0.7920 0.058 Uiso 1 1 calc R . .
H28 H 0.9046 0.5869 0.8230 0.058 Uiso 1 1 calc R . .
H29 H 0.8527 0.6466 0.8444 0.058 Uiso 1 1 calc R . .
O3 O 0.59829(5) 0.58296(3) 0.89261(3) 0.0273(2) Uani 1 1 d . . .
O4 O 0.66339(5) 0.65727(3) 0.83620(3) 0.0442(2) Uani 1 1 d . . .
C26 C 0.75140(7) 0.49691(4) 0.82730(4) 0.0244(3) Uani 1 1 d . . .
C27 C 0.76828(8) 0.56509(4) 0.85650(4) 0.0263(4) Uani 1 1 d . . .
H30 H 0.7961 0.5566 0.8938 0.032 Uiso 1 1 calc R . .
C28 C 0.66766(8) 0.60497(5) 0.86232(4) 0.0282(4) Uani 1 1 d . . .
C29 C 0.85416(8) 0.46933(5) 0.80589(4) 0.0383(4) Uani 1 1 d . . .
H31 H 0.8428 0.4261 0.7893 0.057 Uiso 1 1 calc R . .
H32 H 0.9023 0.4650 0.8363 0.057 Uiso 1 1 calc R . .
H33 H 0.8824 0.4994 0.7786 0.057 Uiso 1 1 calc R . .
C30 C 0.67617(8) 0.50419(5) 0.77990(4) 0.0332(4) Uani 1 1 d . . .
H34 H 0.7020 0.5370 0.7541 0.050 Uiso 1 1 calc R . .
H35 H 0.6097 0.5183 0.7939 0.050 Uiso 1 1 calc R . .
H36 H 0.6687 0.4618 0.7613 0.050 Uiso 1 1 calc R . .
N7 N 0.54503(6) 0.40075(4) 0.96155(4) 0.0282(3) Uani 1 1 d . . .
C31 C 0.58042(9) 0.37294(5) 1.00835(4) 0.0363(4) Uani 1 1 d . . .
H37 H 0.6132 0.4000 1.0346 0.044 Uiso 1 1 calc R . .
C32 C 0.57019(9) 0.30719(5) 1.01878(5) 0.0446(4) Uani 1 1 d . . .
H38 H 0.5926 0.2897 1.0526 0.054 Uiso 1 1 calc R . .
C33 C 0.52752(8) 0.26654(6) 0.98037(5) 0.0472(5) Uani 1 1 d . . .
H39 H 0.5258 0.2203 0.9859 0.057 Uiso 1 1 calc R . .
C34 C 0.48679(8) 0.29407(5) 0.93310(5) 0.0345(4) Uani 1 1 d . . .
H40 H 0.4546 0.2673 0.9064 0.041 Uiso 1 1 calc R . .
C35 C 0.49442(7) 0.36192(5) 0.92596(5) 0.0259(4) Uani 1 1 d . . .
C36 C 0.44589(8) 0.39585(5) 0.87987(4) 0.0257(4) Uani 1 1 d . . .
C37 C 0.37455(8) 0.36898(5) 0.84468(5) 0.0340(4) Uani 1 1 d . . .
H41 H 0.3586 0.3235 0.8466 0.041 Uiso 1 1 calc R . .
C38 C 0.32688(9) 0.40837(5) 0.80687(5) 0.0454(4) Uani 1 1 d . . .
H42 H 0.2795 0.3900 0.7818 0.055 Uiso 1 1 calc R . .
C39 C 0.34844(8) 0.47485(5) 0.80572(5) 0.0415(4) Uani 1 1 d . . .
H43 H 0.3142 0.5031 0.7808 0.050 Uiso 1 1 calc R . .
C40 C 0.42114(7) 0.49981(5) 0.84162(4) 0.0320(3) Uani 1 1 d . . .
H44 H 0.4367 0.5454 0.8405 0.038 Uiso 1 1 calc R . .
N8 N 0.46999(6) 0.46151(4) 0.87782(4) 0.0261(3) Uani 1 1 d . . .
N9 N 0.67378(6) 0.52112(4) 0.99524(3) 0.0273(3) Uani 1 1 d . . .
C41 C 0.77067(7) 0.50208(5) 1.00384(4) 0.0319(4) Uani 1 1 d . . .
H45 H 0.8003 0.4719 0.9789 0.038 Uiso 1 1 calc R . .
C42 C 0.82914(9) 0.52370(6) 1.04654(4) 0.0486(5) Uani 1 1 d . . .
H46 H 0.8966 0.5077 1.0518 0.058 Uiso 1 1 calc R . .
C43 C 0.78787(9) 0.56912(6) 1.08160(5) 0.0524(5) Uani 1 1 d . . .
H47 H 0.8278 0.5861 1.1107 0.063 Uiso 1 1 calc R . .
C44 C 0.68968(9) 0.59001(6) 1.07471(5) 0.0431(4) Uani 1 1 d . . .
H48 H 0.6604 0.6210 1.0991 0.052 Uiso 1 1 calc R . .
C45 C 0.63313(8) 0.56482(5) 1.03111(5) 0.0316(4) Uani 1 1 d . . .
C46 C 0.52432(8) 0.58123(5) 1.02173(5) 0.0319(4) Uani 1 1 d . . .
C47 C 0.46918(8) 0.62666(6) 1.05260(5) 0.0449(5) Uani 1 1 d . . .
H49 H 0.5026 0.6530 1.0792 0.054 Uiso 1 1 calc R . .
C48 C 0.36408(9) 0.63300(6) 1.04393(5) 0.0519(5) Uani 1 1 d . . .
H50 H 0.3250 0.6633 1.0647 0.062 Uiso 1 1 calc R . .
C49 C 0.31878(9) 0.59496(6) 1.00525(5) 0.0523(5) Uani 1 1 d . . .
H51 H 0.2473 0.5983 0.9993 0.063 Uiso 1 1 calc R . .
C50 C 0.37722(8) 0.55065(5) 0.97404(5) 0.0378(4) Uani 1 1 d . . .
H52 H 0.3447 0.5246 0.9470 0.045 Uiso 1 1 calc R . .
N10 N 0.47724(6) 0.54475(4) 0.98184(4) 0.0282(3) Uani 1 1 d . . .
F1 F 0.08693(11) 0.47538(8) 1.01147(5) 0.1131(7) Uani 0.60 1 d P A 2
F2 F 0.13195(9) 0.52617(5) 0.93389(5) 0.0650(5) Uani 0.60 1 d P A 2
F3 F 0.20673(9) 0.43193(6) 0.95379(6) 0.0847(6) Uani 0.60 1 d P A 2
F4 F 0.09808(18) 0.38104(10) 0.93386(11) 0.1339(11) Uani 0.40 1 d P A 1
F5 F -0.02757(16) 0.44693(11) 0.93386(11) 0.1349(11) Uani 0.40 1 d P A 1
F6 F 0.09060(10) 0.43948(6) 0.88545(5) 0.0738(5) Uani 0.60 1 d P A 2
P2 P 0.24752(3) 0.175611(15) 0.834166(14) 0.04361(12) Uani 1 1 d . . .
F7 F 0.13686(6) 0.19271(5) 0.85425(4) 0.1251(4) Uani 1 1 d . . .
F8 F 0.25364(7) 0.23945(3) 0.79787(3) 0.0971(4) Uani 1 1 d . . .
F9 F 0.19230(6) 0.14061(4) 0.78481(3) 0.1124(4) Uani 1 1 d . . .
F10 F 0.29457(8) 0.21245(5) 0.88126(4) 0.1863(5) Uani 1 1 d . . .
F11 F 0.35090(6) 0.15726(5) 0.81036(5) 0.1542(5) Uani 1 1 d . . .
F12 F 0.23968(7) 0.11108(4) 0.86824(4) 0.1463(4) Uani 1 1 d . . .
O5 O 0.24103(6) 0.30899(3) 0.68935(4) 0.0593(3) Uani 1 1 d . . .
O6 O 0.8661(2) 0.20472(11) 0.39867(11) 0.1088(13) Uani 0.40 1 d P B 2
O7 O 0.73529(13) 0.28562(8) 0.47175(7) 0.0940(7) Uani 0.60 1 d P C 1
O8 O 0.89129(14) 0.25706(9) 0.49345(8) 0.1207(9) Uani 0.60 1 d P C 1
O9 O 0.59119(7) 0.28862(4) 0.38922(4) 0.0595(3) Uani 1 1 d . . .
O10 O 0.59599(12) 0.28582(7) 0.56551(6) 0.0719(6) Uani 0.60 1 d P D 1
O11 O 0.73538(19) 0.26854(10) 0.56264(9) 0.0827(10) Uani 0.40 1 d P E 2
O12 O 0.6484(2) 0.31301(11) 0.49677(10) 0.0994(11) Uani 0.40 1 d P E 2
O13 O 0.8113(2) 0.28531(12) 0.48816(10) 0.1120(13) Uani 0.40 1 d P E 2
N11 N 0.7281(3) 0.28545(11) 0.51900(12) 0.0817(13) Uani 0.40 1 d P E 2
O14 O 0.88364(11) 0.22552(8) 0.60133(6) 0.0709(6) Uani 0.60 1 d P F 1
O15 O 0.51845(15) 0.31773(9) 0.58979(8) 0.0453(8) Uani 0.40 1 d P G 3
O16 O 0.93776(6) 0.06833(4) 0.68043(3) 0.0520(3) Uani 1 1 d . . .
O17 O 0.45363(15) 0.36757(10) 0.52166(10) 0.1441(11) Uani 0.60 1 d P H 1
O18 O 0.89343(15) 0.18428(9) 0.58137(9) 0.0575(9) Uani 0.40 1 d P I 2
F13 F 0.06699(18) 0.51991(8) 0.98085(12) 0.1291(12) Uani 0.40 1 d P A 1
F14 F 0.0387(2) 0.41870(11) 1.00933(10) 0.1395(13) Uani 0.40 1 d P A 1
F15 F 0.19444(16) 0.44522(10) 0.98761(9) 0.1106(10) Uani 0.40 1 d P A 1
F16 F -0.02010(8) 0.48009(7) 0.93936(6) 0.0880(6) Uani 0.60 1 d P A 2
O19 O 0.83069(13) 0.23122(8) 0.41444(7) 0.0885(7) Uani 0.60 1 d P C 1
N12 N 0.81528(14) 0.25784(9) 0.46071(8) 0.0745(7) Uani 0.60 1 d P C 1
F17 F 0.14177(17) 0.47654(14) 0.90389(11) 0.2081(12) Uani 0.40 1 d P A 1
F18 F 0.05877(12) 0.38231(6) 0.95858(7) 0.1643(7) Uani 0.60 1 d P A 2
P3 P 0.09055(3) 0.454017(19) 0.951659(17) 0.06151(15) Uani 1 1 d . . .

loop_
_atom_site_aniso_label
_atom_site_aniso_U_11
_atom_site_aniso_U_22
_atom_site_aniso_U_33
_atom_site_aniso_U_23
_atom_site_aniso_U_13
_atom_site_aniso_U_12
Ag1 0.03275(5) 0.02259(4) 0.03594(5) -0.00399(5) -0.00009(5) -0.00080(5)
Ru1 0.02079(5) 0.02166(4) 0.03123(5) 0.00158(5) 0.00000(5) -0.00229(5)
Ru2 0.02251(4) 0.02773(5) 0.02691(5) -0.00245(5) -0.00109(5) -0.00239(5)
S1 0.02616(17) 0.02119(14) 0.03051(19) 0.00147(14) 0.00041(15) -0.00045(13)
N1 0.0340(6) 0.0268(5) 0.0432(7) -0.0073(5) -0.0029(5) -0.0002(5)
O1 0.0226(4) 0.0254(4) 0.0352(4) -0.0012(3) -0.0025(4) 0.0040(4)
O2 0.0398(5) 0.0658(6) 0.0351(5) -0.0152(4) 0.0016(4) 0.0149(4)
C1 0.0291(7) 0.0203(6) 0.0303(7) -0.0041(5) -0.0017(6) -0.0003(5)
C2 0.0227(6) 0.0287(6) 0.0229(7) -0.0007(6) -0.0066(6) 0.0007(5)
C3 0.0271(6) 0.0199(6) 0.0448(8) -0.0042(6) -0.0018(6) -0.0066(5)
C4 0.0428(8) 0.0370(7) 0.0495(9) 0.0011(7) 0.0086(7) 0.0222(6)
C5 0.0431(8) 0.0260(6) 0.0310(7) 0.0017(6) 0.0008(7) -0.0022(6)
N2 0.0203(6) 0.0325(5) 0.0412(6) 0.0152(5) -0.0026(5) 0.0000(4)
C6 0.0242(7) 0.0407(7) 0.0410(7) -0.0018(6) 0.0003(7) 0.0015(6)
C7 0.0398(8) 0.0538(7) 0.0267(7) 0.0024(6) 0.0059(7) 0.0084(7)
C8 0.0358(8) 0.0582(8) 0.0380(8) -0.0088(7) -0.0093(7) 0.0016(7)
C9 0.0230(7) 0.0330(6) 0.0498(8) -0.0008(7) -0.0075(7) 0.0033(6)
C10 0.0292(7) 0.0284(6) 0.0235(7) -0.0047(5) 0.0001(6) 0.0015(6)
C11 0.0208(6) 0.0224(6) 0.0345(7) -0.0039(6) -0.0096(6) 0.0030(5)
C12 0.0278(7) 0.0258(6) 0.0498(9) -0.0092(6) -0.0045(7) -0.0091(5)
C13 0.0176(7) 0.0326(7) 0.0643(9) 0.0008(7) 0.0000(6) -0.0111(6)
C14 0.0323(7) 0.0263(7) 0.0508(9) 0.0069(6) 0.0153(7) 0.0015(6)
C15 0.0255(7) 0.0272(6) 0.0399(8) -0.0008(6) -0.0056(7) 0.0014(6)
N3 0.0222(5) 0.0307(5) 0.0289(6) 0.0038(5) 0.0010(5) 0.0069(4)
N4 0.0224(5) 0.0258(5) 0.0262(6) -0.0023(4) -0.0027(5) -0.0042(4)
C16 0.0212(6) 0.0271(6) 0.0388(7) -0.0059(6) 0.0058(6) 0.0073(5)
C17 0.0181(6) 0.0400(7) 0.0582(9) 0.0048(7) 0.0017(7) -0.0091(6)
C18 0.0296(7) 0.0274(6) 0.0640(9) 0.0144(6) 0.0135(7) -0.0088(5)
C19 0.0355(8) 0.0261(6) 0.0652(9) -0.0074(7) 0.0057(8) 0.0069(6)
C20 0.0239(6) 0.0218(6) 0.0376(7) -0.0060(6) -0.0021(6) 0.0008(5)
C21 0.0267(6) 0.0260(6) 0.0288(7) -0.0025(5) -0.0013(6) -0.0002(6)
C22 0.0328(7) 0.0379(7) 0.0475(9) 0.0133(6) 0.0003(7) 0.0002(6)
C23 0.0271(7) 0.0344(7) 0.0670(10) 0.0023(7) 0.0058(7) 0.0091(6)
C24 0.0151(6) 0.0450(7) 0.0404(9) -0.0013(6) 0.0043(6) 0.0034(6)
C25 0.0292(7) 0.0258(6) 0.0404(9) 0.0009(6) 0.0006(6) -0.0009(5)
N5 0.0208(5) 0.0210(5) 0.0309(6) 0.0014(4) 0.0021(5) -0.0059(4)
S2 0.02601(18) 0.02197(14) 0.02988(18) -0.00289(14) -0.00018(15) -0.00139(14)
N6 0.0302(6) 0.0302(5) 0.0549(7) -0.0008(5) 0.0068(6) 0.0033(5)
O3 0.0177(4) 0.0271(4) 0.0373(5) -0.0009(4) 0.0072(4) -0.0033(4)
O4 0.0377(4) 0.0304(4) 0.0644(5) 0.0110(5) 0.0107(5) 0.0053(5)
C26 0.0251(6) 0.0170(5) 0.0312(7) 0.0021(5) 0.0041(5) -0.0004(6)
C27 0.0285(7) 0.0281(6) 0.0222(7) 0.0020(5) 0.0094(6) -0.0090(6)
C28 0.0233(6) 0.0239(6) 0.0373(7) -0.0081(6) -0.0071(6) 0.0028(6)
C29 0.0517(8) 0.0253(6) 0.0380(8) -0.0005(6) 0.0175(7) 0.0021(6)
C30 0.0469(7) 0.0264(6) 0.0265(7) -0.0015(6) 0.0032(6) 0.0024(7)
N7 0.0271(6) 0.0343(5) 0.0232(6) 0.0054(5) 0.0000(5) -0.0037(5)
C31 0.0331(7) 0.0427(7) 0.0330(7) 0.0057(6) 0.0034(7) -0.0080(7)
C32 0.0362(8) 0.0616(8) 0.0361(8) 0.0252(6) -0.0041(8) -0.0029(7)
C33 0.0300(7) 0.0424(7) 0.0691(10) 0.0161(7) 0.0097(7) -0.0026(7)
C34 0.0274(7) 0.0367(7) 0.0393(8) 0.0072(7) -0.0043(7) -0.0015(6)
C35 0.0152(6) 0.0332(7) 0.0294(7) 0.0035(6) 0.0033(6) -0.0046(5)
C36 0.0224(7) 0.0306(6) 0.0241(7) 0.0031(6) -0.0015(6) -0.0049(6)
C37 0.0314(7) 0.0320(6) 0.0385(8) -0.0003(6) -0.0100(6) -0.0049(5)
C38 0.0412(8) 0.0531(7) 0.0420(8) -0.0077(7) -0.0109(8) -0.0076(7)
C39 0.0414(7) 0.0429(7) 0.0402(8) 0.0009(6) -0.0169(7) 0.0011(6)
C40 0.0299(6) 0.0298(6) 0.0364(7) 0.0013(6) -0.0086(7) -0.0003(6)
N8 0.0244(5) 0.0271(5) 0.0269(6) 0.0004(5) -0.0022(5) 0.0003(4)
N9 0.0201(5) 0.0324(5) 0.0295(6) -0.0001(4) 0.0001(5) -0.0020(5)
C41 0.0260(6) 0.0417(7) 0.0280(6) -0.0037(6) 0.0030(6) -0.0030(7)
C42 0.0276(7) 0.0739(9) 0.0444(9) -0.0120(7) -0.0114(7) 0.0052(7)
C43 0.0493(9) 0.0630(8) 0.0449(9) -0.0194(7) -0.0203(7) 0.0064(7)
C44 0.0377(8) 0.0520(7) 0.0397(8) -0.0176(6) -0.0099(7) 0.0032(6)
C45 0.0248(7) 0.0390(7) 0.0311(7) -0.0043(6) 0.0016(6) -0.0024(6)
C46 0.0322(7) 0.0334(7) 0.0301(8) 0.0029(6) 0.0018(6) -0.0042(6)
C47 0.0383(8) 0.0587(8) 0.0378(9) -0.0080(7) -0.0002(7) 0.0069(7)
C48 0.0402(8) 0.0647(9) 0.0506(9) -0.0058(7) 0.0054(7) 0.0265(7)
C49 0.0202(8) 0.0825(10) 0.0541(9) -0.0038(8) -0.0009(7) 0.0060(8)
C50 0.0377(8) 0.0370(7) 0.0387(8) -0.0063(7) -0.0019(7) -0.0004(6)
N10 0.0171(5) 0.0366(5) 0.0309(6) -0.0013(5) 0.0012(5) -0.0015(5)
F1 0.1132(11) 0.1834(15) 0.0427(9) 0.0008(9) -0.0009(10) -0.0433(12)
F2 0.0824(9) 0.0401(7) 0.0725(9) 0.0071(7) -0.0277(8) -0.0112(6)
F3 0.0538(9) 0.0628(8) 0.1376(13) 0.0135(8) -0.0393(9) 0.0021(7)
F4 0.1132(19) 0.1029(16) 0.186(2) -0.0621(16) -0.0544(19) 0.0370(15)
F5 0.0839(16) 0.0980(16) 0.223(3) -0.0673(17) -0.0577(18) -0.0108(13)
F6 0.0849(10) 0.0703(8) 0.0664(9) -0.0132(7) -0.0103(9) -0.0228(8)
P2 0.0371(2) 0.0465(2) 0.0472(2) 0.00006(18) -0.0060(2) -0.00684(17)
F7 0.0782(7) 0.1851(9) 0.1120(8) -0.0493(6) 0.0373(6) 0.0009(6)
F8 0.1315(7) 0.0594(5) 0.1004(7) 0.0253(5) -0.0240(7) -0.0237(5)
F9 0.1237(7) 0.1519(7) 0.0618(6) -0.0461(5) 0.0255(5) -0.0810(6)
F10 0.2573(9) 0.2546(9) 0.0469(6) -0.0105(6) -0.0318(7) -0.2004(7)
F11 0.0492(5) 0.2021(9) 0.2112(11) 0.0599(9) 0.0385(7) 0.0556(7)
F12 0.1436(8) 0.0999(6) 0.1955(9) 0.0960(5) -0.0649(8) -0.0595(6)
O5 0.0512(6) 0.0466(5) 0.0800(7) 0.0017(5) 0.0039(6) -0.0058(5)
O6 0.170(3) 0.0669(17) 0.090(2) -0.0249(15) 0.046(2) -0.0041(18)
O7 0.0806(13) 0.1186(13) 0.0827(13) 0.0029(11) 0.0012(12) -0.0102(12)
O8 0.1121(16) 0.1522(17) 0.0978(14) 0.0321(12) -0.0630(12) 0.0093(14)
O9 0.0643(6) 0.0487(5) 0.0656(6) 0.0164(5) 0.0016(6) -0.0117(5)
O10 0.0855(12) 0.0776(10) 0.0526(10) 0.0104(9) -0.0140(10) -0.0205(10)
O11 0.101(2) 0.0780(16) 0.0694(18) 0.0204(14) 0.0050(18) 0.0104(17)
O12 0.115(2) 0.0840(18) 0.099(2) -0.0219(15) -0.0638(17) 0.0427(16)
O13 0.188(3) 0.0925(19) 0.0560(18) -0.0266(15) -0.033(2) -0.004(2)
N11 0.146(3) 0.0261(14) 0.073(2) -0.0134(15) 0.016(2) 0.005(2)
O14 0.0547(11) 0.1037(12) 0.0542(11) -0.0078(10) 0.0110(9) -0.0062(10)
O15 0.0453(14) 0.0532(14) 0.0374(14) -0.0020(11) -0.0015(11) 0.0073(11)
O16 0.0302(5) 0.0608(5) 0.0649(7) -0.0224(5) -0.0014(5) 0.0008(5)
O17 0.1087(17) 0.1490(19) 0.174(2) 0.0021(17) -0.0117(16) -0.0074(15)
O18 0.0416(14) 0.0567(14) 0.0740(18) 0.0089(13) -0.0077(13) -0.0075(11)
F13 0.1212(19) 0.0276(11) 0.238(3) -0.0113(15) 0.026(2) -0.0089(14)
F14 0.231(3) 0.1053(17) 0.0821(18) 0.0309(14) 0.0536(19) -0.016(2)
F15 0.1098(17) 0.0714(14) 0.151(2) 0.0217(14) -0.0893(14) -0.0186(13)
F16 0.0183(7) 0.1471(13) 0.0985(11) -0.0022(11) -0.0069(8) 0.0052(8)
O19 0.0679(11) 0.1240(14) 0.0734(13) 0.0003(11) -0.0344(11) -0.0136(12)
N12 0.0739(13) 0.0822(13) 0.0675(14) 0.0323(11) -0.0409(12) -0.0521(11)
F17 0.1113(16) 0.268(3) 0.245(2) 0.1793(19) 0.1390(15) 0.1091(18)
F18 0.1966(13) 0.1228(9) 0.1734(13) 0.1187(8) -0.1227(12) -0.1369(8)
P3 0.0496(3) 0.0620(2) 0.0730(3) 0.0050(2) -0.0137(2) -0.0097(2)

loop_
_atom_type_symbol
_atom_type_description
_atom_type_scat_dispersion_real
_atom_type_scat_dispersion_imag
_atom_type_scat_source
Ru Ru -1.2594 0.8363 'International Tables Vol C Tables 4.2.6.8 and 6.1.1.4'
Ag Ag -0.8971 1.1015 'International Tables Vol C Tables 4.2.6.8 and 6.1.1.4'
S S 0.1246 0.1234 'International Tables Vol C Tables 4.2.6.8 and 6.1.1.4'
O O 0.0106 0.0060 'International Tables Vol C Tables 4.2.6.8 and 6.1.1.4'
N N 0.0061 0.0033 'International Tables Vol C Tables 4.2.6.8 and 6.1.1.4'
C C 0.0033 0.0016 'International Tables Vol C Tables 4.2.6.8 and 6.1.1.4'
P P 0.1023 0.0942 'International Tables Vol C Tables 4.2.6.8 and 6.1.1.4'
F F 0.0171 0.0103 'International Tables Vol C Tables 4.2.6.8 and 6.1.1.4'
H H 0.0000 0.0000 'International Tables Vol C Tables 4.2.6.8 and 6.1.1.4'

loop_
_geom_angle_atom_site_label_1
_geom_angle_atom_site_label_2
_geom_angle_atom_site_label_3
_geom_angle
_geom_angle_site_symmetry_1
_geom_angle_site_symmetry_3
_geom_angle_publ_flag
S2 Ag1 S1 176.118(11) . . ?
N2 Ru1 N3 79.25(3) . . ?
N2 Ru1 N5 93.12(3) . . ?
N3 Ru1 N5 96.45(3) . . ?
N2 Ru1 N4 98.55(3) . . ?
N3 Ru1 N4 173.99(3) . . ?
N5 Ru1 N4 78.03(3) . . ?
N2 Ru1 O1 171.65(3) . . ?
N3 Ru1 O1 92.45(3) . . ?
N5 Ru1 O1 88.62(3) . . ?
N4 Ru1 O1 89.80(3) . . ?
N2 Ru1 S1 87.60(2) . . ?
N3 Ru1 S1 91.77(3) . . ?
N5 Ru1 S1 171.74(2) . . ?
N4 Ru1 S1 93.73(3) . . ?
O1 Ru1 S1 91.852(19) . . ?
N7 Ru2 N8 79.07(3) . . ?
N7 Ru2 N10 98.04(3) . . ?
N8 Ru2 N10 96.40(4) . . ?
N7 Ru2 N9 97.18(3) . . ?
N8 Ru2 N9 173.60(3) . . ?
N10 Ru2 N9 78.91(4) . . ?
N7 Ru2 O3 171.97(3) . . ?
N8 Ru2 O3 93.10(3) . . ?
N10 Ru2 O3 84.49(3) . . ?
N9 Ru2 O3 90.78(3) . . ?
N7 Ru2 S2 86.22(3) . . ?
N8 Ru2 S2 91.09(3) . . ?
N10 Ru2 S2 171.96(2) . . ?
N9 Ru2 S2 93.84(3) . . ?
O3 Ru2 S2 92.22(2) . . ?
C1 S1 Ru1 111.92(3) . . ?
C1 S1 Ag1 104.18(3) . . ?
Ru1 S1 Ag1 115.403(15) . . ?
C3 O1 Ru1 133.69(6) . . ?
C5 C1 C4 110.31(8) . . ?
C5 C1 C2 109.81(8) . . ?
C4 C1 C2 109.67(8) . . ?
C5 C1 S1 113.78(7) . . ?
C4 C1 S1 106.57(7) . . ?
C2 C1 S1 106.56(7) . . ?
N1 C2 C1 110.90(8) . . ?
N1 C2 C3 106.91(8) . . ?
C1 C2 C3 115.60(8) . . ?
O2 C3 O1 123.95(9) . . ?
O2 C3 C2 116.31(9) . . ?
O1 C3 C2 119.66(9) . . ?
C6 N2 C10 117.76(9) . . ?
C6 N2 Ru1 127.67(7) . . ?
C10 N2 Ru1 114.33(7) . . ?
N2 C6 C7 122.55(10) . . ?
C8 C7 C6 119.28(10) . . ?
C7 C8 C9 119.62(11) . . ?
C8 C9 C10 118.44(10) . . ?
N2 C10 C9 121.82(10) . . ?
N2 C10 C11 115.16(9) . . ?
C9 C10 C11 122.99(9) . . ?
N3 C11 C12 121.78(10) . . ?
N3 C11 C10 113.45(8) . . ?
C12 C11 C10 124.58(10) . . ?
C13 C12 C11 119.14(10) . . ?
C14 C13 C12 119.55(10) . . ?
C15 C14 C13 118.32(11) . . ?
N3 C15 C14 123.55(10) . . ?
C11 N3 C15 117.64(9) . . ?
C11 N3 Ru1 115.73(7) . . ?
C15 N3 Ru1 126.61(7) . . ?
C16 N4 C20 117.34(8) . . ?
C16 N4 Ru1 126.99(6) . . ?
C20 N4 Ru1 115.57(6) . . ?
N4 C16 C17 123.18(9) . . ?
C16 C17 C18 118.74(10) . . ?
C19 C18 C17 118.04(9) . . ?
C20 C19 C18 121.55(9) . . ?
C19 C20 N4 121.09(9) . . ?
C19 C20 C21 124.75(9) . . ?
N4 C20 C21 114.15(8) . . ?
N5 C21 C22 121.62(9) . . ?
N5 C21 C20 115.68(8) . . ?
C22 C21 C20 122.54(9) . . ?
C23 C22 C21 118.88(10) . . ?
C24 C23 C22 119.36(10) . . ?
C23 C24 C25 118.93(10) . . ?
N5 C25 C24 121.95(9) . . ?
C25 N5 C21 119.08(8) . . ?
C25 N5 Ru1 125.34(7) . . ?
C21 N5 Ru1 115.55(6) . . ?
C26 S2 Ru2 109.97(3) . . ?
C26 S2 Ag1 105.18(3) . . ?
Ru2 S2 Ag1 117.356(14) . . ?
C28 O3 Ru2 133.15(6) . . ?
C30 C26 C29 109.66(8) . . ?
C30 C26 C27 110.51(8) . . ?
C29 C26 C27 110.52(8) . . ?
C30 C26 S2 114.40(7) . . ?
C29 C26 S2 107.02(6) . . ?
C27 C26 S2 104.58(6) . . ?
N6 C27 C28 107.19(7) . . ?
N6 C27 C26 112.00(8) . . ?
C28 C27 C26 112.45(8) . . ?
O4 C28 O3 125.26(10) . . ?
O4 C28 C27 115.95(9) . . ?
O3 C28 C27 118.79(8) . . ?
C35 N7 C31 117.97(9) . . ?
C35 N7 Ru2 114.13(7) . . ?
C31 N7 Ru2 127.26(7) . . ?
N7 C31 C32 122.04(10) . . ?
C31 C32 C33 120.03(11) . . ?
C32 C33 C34 119.01(11) . . ?
C33 C34 C35 118.33(10) . . ?
N7 C35 C34 122.17(10) . . ?
N7 C35 C36 115.77(9) . . ?
C34 C35 C36 122.04(10) . . ?
N8 C36 C37 121.08(9) . . ?
N8 C36 C35 112.69(9) . . ?
C37 C36 C35 125.89(9) . . ?
C38 C37 C36 119.79(10) . . ?
C37 C38 C39 119.41(11) . . ?
C38 C39 C40 118.92(10) . . ?
N8 C40 C39 122.15(9) . . ?
C40 N8 C36 118.60(9) . . ?
C40 N8 Ru2 125.80(7) . . ?
C36 N8 Ru2 115.58(7) . . ?
C41 N9 C45 117.18(9) . . ?
C41 N9 Ru2 127.75(7) . . ?
C45 N9 Ru2 115.07(7) . . ?
N9 C41 C42 123.75(10) . . ?
C41 C42 C43 118.34(11) . . ?
C44 C43 C42 120.19(11) . . ?
C43 C44 C45 118.68(11) . . ?
N9 C45 C44 121.81(10) . . ?
N9 C45 C46 115.05(9) . . ?
C44 C45 C46 123.09(10) . . ?
N10 C46 C47 120.76(10) . . ?
N10 C46 C45 114.88(9) . . ?
C47 C46 C45 124.22(10) . . ?
C46 C47 C48 119.19(11) . . ?
C49 C48 C47 118.86(11) . . ?
C48 C49 C50 120.39(11) . . ?
N10 C50 C49 121.00(10) . . ?
C50 N10 C46 119.74(9) . . ?
C50 N10 Ru2 125.57(8) . . ?
C46 N10 Ru2 114.30(7) . . ?
F10 P2 F11 92.99(6) . . ?
F10 P2 F12 91.98(5) . . ?
F11 P2 F12 93.31(6) . . ?
F10 P2 F7 91.54(6) . . ?
F11 P2 F7 175.35(6) . . ?
F12 P2 F7 87.57(5) . . ?
F10 P2 F8 90.14(5) . . ?
F11 P2 F8 86.56(6) . . ?
F12 P2 F8 177.88(5) . . ?
F7 P2 F8 92.39(5) . . ?
F10 P2 F9 176.14(6) . . ?
F11 P2 F9 90.16(5) . . ?
F12 P2 F9 90.07(5) . . ?
F7 P2 F9 85.27(5) . . ?
F8 P2 F9 87.81(5) . . ?
O11 N11 O12 126.5(3) . . ?
O11 N11 O13 118.1(3) . . ?
O12 N11 O13 114.8(3) . . ?
O7 N12 O19 122.03(19) . . ?
O7 N12 O8 122.32(19) . . ?
O19 N12 O8 115.51(18) . . ?
F17 P3 F18 121.79(13) . . ?
F17 P3 F1 135.31(13) . . ?
F18 P3 F1 98.99(9) . . ?
F17 P3 F4 92.65(15) . . ?
F1 P3 F4 122.93(12) . . ?
F17 P3 F13 101.27(15) . . ?
F18 P3 F13 136.08(11) . . ?
F1 P3 F13 46.04(11) . . ?
F4 P3 F13 165.99(14) . . ?
F17 P3 F16 99.66(11) . . ?
F18 P3 F16 95.29(8) . . ?
F1 P3 F16 93.41(8) . . ?
F4 P3 F16 109.12(11) . . ?
F13 P3 F16 67.27(11) . . ?
F17 P3 F3 70.54(11) . . ?
F18 P3 F3 89.28(8) . . ?
F1 P3 F3 94.50(8) . . ?
F4 P3 F3 71.18(10) . . ?
F13 P3 F3 114.84(10) . . ?
F16 P3 F3 170.14(8) . . ?
F17 P3 F5 104.92(14) . . ?
F18 P3 F5 71.54(10) . . ?
F1 P3 F5 104.77(11) . . ?
F4 P3 F5 84.22(12) . . ?
F13 P3 F5 90.65(12) . . ?
F3 P3 F5 154.49(10) . . ?
F17 P3 F2 48.09(12) . . ?
F18 P3 F2 169.88(8) . . ?
F1 P3 F2 90.63(7) . . ?
F4 P3 F2 140.20(11) . . ?
F13 P3 F2 53.80(10) . . ?
F16 P3 F2 87.22(7) . . ?
F3 P3 F2 86.82(6) . . ?
F5 P3 F2 109.15(9) . . ?
F17 P3 F15 94.99(13) . . ?
F18 P3 F15 93.59(9) . . ?
F1 P3 F15 62.55(10) . . ?
F4 P3 F15 89.66(12) . . ?
F13 P3 F15 90.64(12) . . ?
F16 P3 F15 155.43(10) . . ?
F5 P3 F15 159.39(13) . . ?
F2 P3 F15 88.03(8) . . ?
F18 P3 F6 86.47(8) . . ?
F1 P3 F6 173.58(8) . . ?
F4 P3 F6 63.35(11) . . ?
F13 P3 F6 127.54(11) . . ?
F16 P3 F6 82.65(7) . . ?
F3 P3 F6 88.93(7) . . ?
F5 P3 F6 73.63(11) . . ?
F2 P3 F6 84.13(6) . . ?
F15 P3 F6 120.78(10) . . ?
F17 P3 F14 172.99(14) . . ?
F18 P3 F14 53.39(10) . . ?
F1 P3 F14 47.19(10) . . ?
F4 P3 F14 81.80(12) . . ?
F13 P3 F14 84.43(12) . . ?
F16 P3 F14 86.26(11) . . ?
F3 P3 F14 103.45(11) . . ?
F5 P3 F14 78.89(13) . . ?
F2 P3 F14 136.68(9) . . ?
F15 P3 F14 80.77(12) . . ?
F6 P3 F14 137.05(10) . . ?

loop_
_geom_bond_atom_site_label_1
_geom_bond_atom_site_label_2
_geom_bond_distance
_geom_bond_site_symmetry_2
_geom_bond_publ_flag
Ag1 S2 2.3771(4) . ?
Ag1 S1 2.3871(4) . ?
Ru1 N2 2.0149(9) . ?
Ru1 N3 2.0411(8) . ?
Ru1 N5 2.0759(8) . ?
Ru1 N4 2.0962(8) . ?
Ru1 O1 2.1165(7) . ?
Ru1 S1 2.3609(4) . ?
Ru2 N7 2.0338(8) . ?
Ru2 N8 2.0359(9) . ?
Ru2 N10 2.0734(9) . ?
Ru2 N9 2.0802(9) . ?
Ru2 O3 2.1092(7) . ?
Ru2 S2 2.3614(4) . ?
S1 C1 1.8372(11) . ?
N1 C2 1.5149(13) . ?
O1 C3 1.2812(12) . ?
O2 C3 1.2357(13) . ?
C1 C5 1.5455(14) . ?
C1 C4 1.5520(15) . ?
C1 C2 1.5613(14) . ?
C2 C3 1.5622(14) . ?
N2 C6 1.3400(13) . ?
N2 C10 1.3805(13) . ?
C6 C7 1.3924(15) . ?
C7 C8 1.3727(15) . ?
C8 C9 1.3907(16) . ?
C9 C10 1.3938(15) . ?
C10 C11 1.4546(15) . ?
C11 N3 1.3608(13) . ?
C11 C12 1.3950(14) . ?
C12 C13 1.3903(16) . ?
C13 C14 1.3891(16) . ?
C14 C15 1.3762(15) . ?
C15 N3 1.3619(14) . ?
N4 C16 1.3515(13) . ?
N4 C20 1.3679(12) . ?
C16 C17 1.3788(14) . ?
C17 C18 1.3873(14) . ?
C18 C19 1.3683(15) . ?
C19 C20 1.3645(14) . ?
C20 C21 1.4771(14) . ?
C21 N5 1.3573(12) . ?
C21 C22 1.3949(14) . ?
C22 C23 1.3844(15) . ?
C23 C24 1.3781(14) . ?
C24 C25 1.4037(14) . ?
C25 N5 1.3313(13) . ?
S2 C26 1.8371(10) . ?
N6 C27 1.5196(13) . ?
O3 C28 1.2563(13) . ?
O4 C28 1.2431(12) . ?
C26 C30 1.5313(14) . ?
C26 C29 1.5501(14) . ?
C26 C27 1.5763(13) . ?
C27 C28 1.5542(14) . ?
N7 C35 1.3512(13) . ?
N7 C31 1.3611(14) . ?
C31 C32 1.3682(15) . ?
C32 C33 1.3725(17) . ?
C33 C34 1.3936(17) . ?
C34 C35 1.3948(14) . ?
C35 C36 1.4691(15) . ?
C36 N8 1.3733(13) . ?
C36 C37 1.3847(15) . ?
C37 C38 1.3753(16) . ?
C38 C39 1.3817(15) . ?
C39 C40 1.3929(15) . ?
C40 N8 1.3433(13) . ?
N9 C41 1.3437(13) . ?
N9 C45 1.3594(13) . ?
C41 C42 1.3701(15) . ?
C42 C43 1.3730(16) . ?
C43 C44 1.3650(16) . ?
C44 C45 1.3981(16) . ?
C45 C46 1.4818(15) . ?
C46 N10 1.3741(14) . ?
C46 C47 1.3961(16) . ?
C47 C48 1.3990(16) . ?
C48 C49 1.3606(17) . ?
C49 C50 1.4087(16) . ?
C50 N10 1.3295(14) . ?
F1 P3 1.5307(14) . ?
F2 P3 1.6242(11) . ?
F3 P3 1.5877(12) . ?
F4 P3 1.550(2) . ?
F5 P3 1.614(2) . ?
F6 P3 1.6507(13) . ?
P2 F10 1.5086(10) . ?
P2 F11 1.5213(9) . ?
P2 F12 1.5594(9) . ?
P2 F7 1.5700(10) . ?
P2 F8 1.5763(8) . ?
P2 F9 1.5798(9) . ?
O7 N12 1.221(3) . ?
O8 N12 1.279(3) . ?
O11 N11 1.128(4) . ?
O12 N11 1.304(4) . ?
O13 N11 1.327(4) . ?
F13 P3 1.551(2) . ?
F14 P3 1.726(2) . ?
F15 P3 1.631(2) . ?
F16 P3 1.5725(12) . ?
O19 N12 1.274(2) . ?
F17 P3 1.426(3) . ?
F18 P3 1.5263(14) . ?

loop_
_geom_hbond_atom_site_label_D
_geom_hbond_atom_site_label_H
_geom_hbond_atom_site_label_A
_geom_hbond_distance_DH
_geom_hbond_distance_HA
_geom_hbond_distance_DA
_geom_hbond_angle_DHA
_geom_hbond_site_symmetry_A
N1 H1 O10 0.91 1.91 2.7436(17) 150.9 .
N1 H1 O15 0.91 2.02 2.845(2) 150.6 .
N1 H2 O4 0.91 1.97 2.8496(12) 160.9 3_646
N6 H27 F9 0.91 1.95 2.8340(13) 163.4 3_656
N6 H28 O16 0.91 2.10 2.9791(12) 161.8 3_756
N6 H29 O9 0.91 1.87 2.7463(12) 161.7 4_665

loop_
_geom_torsion_atom_site_label_1
_geom_torsion_atom_site_label_2
_geom_torsion_atom_site_label_3
_geom_torsion_atom_site_label_4
_geom_torsion
_geom_torsion_site_symmetry_1
_geom_torsion_site_symmetry_2
_geom_torsion_site_symmetry_3
_geom_torsion_site_symmetry_4
_geom_torsion_publ_flag
N2 Ru1 S1 C1 157.74(4) . . . . ?
N3 Ru1 S1 C1 78.59(4) . . . . ?
N4 Ru1 S1 C1 -103.84(4) . . . . ?
O1 Ru1 S1 C1 -13.92(4) . . . . ?
N2 Ru1 S1 Ag1 38.83(3) . . . . ?
N3 Ru1 S1 Ag1 -40.32(3) . . . . ?
N4 Ru1 S1 Ag1 137.25(3) . . . . ?
O1 Ru1 S1 Ag1 -132.83(2) . . . . ?
N3 Ru1 O1 C3 -92.31(9) . . . . ?
N5 Ru1 O1 C3 171.29(8) . . . . ?
N4 Ru1 O1 C3 93.26(9) . . . . ?
S1 Ru1 O1 C3 -0.46(8) . . . . ?
Ru1 S1 C1 C5 -73.42(7) . . . . ?
Ag1 S1 C1 C5 51.93(7) . . . . ?
Ru1 S1 C1 C4 164.79(5) . . . . ?
Ag1 S1 C1 C4 -69.86(7) . . . . ?
Ru1 S1 C1 C2 47.74(7) . . . . ?
Ag1 S1 C1 C2 173.09(6) . . . . ?
C5 C1 C2 N1 -74.52(10) . . . . ?
C4 C1 C2 N1 46.85(11) . . . . ?
S1 C1 C2 N1 161.82(7) . . . . ?
C5 C1 C2 C3 47.36(11) . . . . ?
C4 C1 C2 C3 168.73(9) . . . . ?
S1 C1 C2 C3 -76.30(9) . . . . ?
Ru1 O1 C3 O2 163.62(7) . . . . ?
Ru1 O1 C3 C2 -19.64(13) . . . . ?
N1 C2 C3 O2 4.90(11) . . . . ?
C1 C2 C3 O2 -119.10(10) . . . . ?
N1 C2 C3 O1 -172.08(8) . . . . ?
C1 C2 C3 O1 63.92(12) . . . . ?
N3 Ru1 N2 C6 -172.68(9) . . . . ?
N5 Ru1 N2 C6 -76.71(9) . . . . ?
N4 Ru1 N2 C6 1.65(9) . . . . ?
S1 Ru1 N2 C6 95.06(8) . . . . ?
N3 Ru1 N2 C10 13.15(7) . . . . ?
N5 Ru1 N2 C10 109.13(7) . . . . ?
N4 Ru1 N2 C10 -172.51(7) . . . . ?
S1 Ru1 N2 C10 -79.10(7) . . . . ?
C10 N2 C6 C7 3.73(15) . . . . ?
Ru1 N2 C6 C7 -170.26(8) . . . . ?
N2 C6 C7 C8 2.91(16) . . . . ?
C6 C7 C8 C9 -5.88(16) . . . . ?
C7 C8 C9 C10 2.23(16) . . . . ?
C6 N2 C10 C9 -7.52(15) . . . . ?
Ru1 N2 C10 C9 167.27(8) . . . . ?
C6 N2 C10 C11 170.64(9) . . . . ?
Ru1 N2 C10 C11 -14.58(11) . . . . ?
C8 C9 C10 N2 4.59(16) . . . . ?
C8 C9 C10 C11 -173.42(10) . . . . ?
N2 C10 C11 N3 6.24(13) . . . . ?
C9 C10 C11 N3 -175.63(10) . . . . ?
N2 C10 C11 C12 -168.80(9) . . . . ?
C9 C10 C11 C12 9.34(16) . . . . ?
N3 C11 C12 C13 -0.96(15) . . . . ?
C10 C11 C12 C13 173.68(10) . . . . ?
C11 C12 C13 C14 -0.12(15) . . . . ?
C12 C13 C14 C15 0.48(16) . . . . ?
C13 C14 C15 N3 0.22(16) . . . . ?
C12 C11 N3 C15 1.61(14) . . . . ?
C10 C11 N3 C15 -173.58(9) . . . . ?
C12 C11 N3 Ru1 -179.82(7) . . . . ?
C10 C11 N3 Ru1 4.99(11) . . . . ?
C14 C15 N3 C11 -1.26(15) . . . . ?
C14 C15 N3 Ru1 -179.65(8) . . . . ?
N2 Ru1 N3 C11 -9.92(7) . . . . ?
N5 Ru1 N3 C11 -101.88(7) . . . . ?
O1 Ru1 N3 C11 169.23(7) . . . . ?
S1 Ru1 N3 C11 77.30(7) . . . . ?
N2 Ru1 N3 C15 168.50(9) . . . . ?
N5 Ru1 N3 C15 76.53(8) . . . . ?
O1 Ru1 N3 C15 -12.35(8) . . . . ?
S1 Ru1 N3 C15 -104.28(8) . . . . ?
N2 Ru1 N4 C16 85.33(9) . . . . ?
N5 Ru1 N4 C16 176.73(9) . . . . ?
O1 Ru1 N4 C16 -94.64(9) . . . . ?
S1 Ru1 N4 C16 -2.80(8) . . . . ?
N2 Ru1 N4 C20 -98.35(7) . . . . ?
N5 Ru1 N4 C20 -6.95(7) . . . . ?
O1 Ru1 N4 C20 81.68(7) . . . . ?
S1 Ru1 N4 C20 173.52(7) . . . . ?
C20 N4 C16 C17 0.86(16) . . . . ?
Ru1 N4 C16 C17 177.12(8) . . . . ?
N4 C16 C17 C18 -2.50(18) . . . . ?
C16 C17 C18 C19 1.79(18) . . . . ?
C17 C18 C19 C20 0.44(18) . . . . ?
C18 C19 C20 N4 -2.13(18) . . . . ?
C18 C19 C20 C21 178.98(11) . . . . ?
C16 N4 C20 C19 1.46(15) . . . . ?
Ru1 N4 C20 C19 -175.23(9) . . . . ?
C16 N4 C20 C21 -179.54(9) . . . . ?
Ru1 N4 C20 C21 3.77(11) . . . . ?
C19 C20 C21 N5 -176.86(10) . . . . ?
N4 C20 C21 N5 4.18(13) . . . . ?
C19 C20 C21 C22 -1.42(17) . . . . ?
N4 C20 C21 C22 179.63(10) . . . . ?
N5 C21 C22 C23 2.35(16) . . . . ?
C20 C21 C22 C23 -172.83(10) . . . . ?
C21 C22 C23 C24 1.61(17) . . . . ?
C22 C23 C24 C25 -3.69(17) . . . . ?
C23 C24 C25 N5 1.99(17) . . . . ?
C24 C25 N5 C21 1.91(16) . . . . ?
C24 C25 N5 Ru1 -176.34(8) . . . . ?
C22 C21 N5 C25 -4.11(15) . . . . ?
C20 C21 N5 C25 171.39(9) . . . . ?
C22 C21 N5 Ru1 174.31(8) . . . . ?
C20 C21 N5 Ru1 -10.20(11) . . . . ?
N2 Ru1 N5 C25 -74.32(9) . . . . ?
N3 Ru1 N5 C25 5.20(9) . . . . ?
N4 Ru1 N5 C25 -172.41(9) . . . . ?
O1 Ru1 N5 C25 97.51(9) . . . . ?
N2 Ru1 N5 C21 107.37(7) . . . . ?
N3 Ru1 N5 C21 -173.11(7) . . . . ?
N4 Ru1 N5 C21 9.29(7) . . . . ?
O1 Ru1 N5 C21 -80.80(7) . . . . ?
N7 Ru2 S2 C26 163.67(4) . . . . ?
N8 Ru2 S2 C26 84.70(4) . . . . ?
N9 Ru2 S2 C26 -99.38(4) . . . . ?
O3 Ru2 S2 C26 -8.44(4) . . . . ?
N7 Ru2 S2 Ag1 43.56(3) . . . . ?
N8 Ru2 S2 Ag1 -35.41(3) . . . . ?
N9 Ru2 S2 Ag1 140.52(2) . . . . ?
O3 Ru2 S2 Ag1 -128.55(2) . . . . ?
N8 Ru2 O3 C28 -104.19(9) . . . . ?
N10 Ru2 O3 C28 159.68(10) . . . . ?
N9 Ru2 O3 C28 80.90(9) . . . . ?
S2 Ru2 O3 C28 -12.98(9) . . . . ?
Ru2 S2 C26 C30 -72.87(7) . . . . ?
Ag1 S2 C26 C30 54.37(7) . . . . ?
Ru2 S2 C26 C29 165.44(5) . . . . ?
Ag1 S2 C26 C29 -67.32(7) . . . . ?
Ru2 S2 C26 C27 48.16(7) . . . . ?
Ag1 S2 C26 C27 175.40(5) . . . . ?
C30 C26 C27 N6 -80.49(10) . . . . ?
C29 C26 C27 N6 41.08(11) . . . . ?
S2 C26 C27 N6 155.93(7) . . . . ?
C30 C26 C27 C28 40.29(11) . . . . ?
C29 C26 C27 C28 161.87(8) . . . . ?
S2 C26 C27 C28 -83.28(8) . . . . ?
Ru2 O3 C28 O4 170.55(7) . . . . ?
Ru2 O3 C28 C27 -10.00(14) . . . . ?
N6 C27 C28 O4 8.96(12) . . . . ?
C26 C27 C28 O4 -114.55(10) . . . . ?
N6 C27 C28 O3 -170.54(9) . . . . ?
C26 C27 C28 O3 65.95(12) . . . . ?
N8 Ru2 N7 C35 15.23(7) . . . . ?
N10 Ru2 N7 C35 110.24(7) . . . . ?
N9 Ru2 N7 C35 -170.02(7) . . . . ?
S2 Ru2 N7 C35 -76.61(7) . . . . ?
N8 Ru2 N7 C31 -174.18(9) . . . . ?
N10 Ru2 N7 C31 -79.17(9) . . . . ?
N9 Ru2 N7 C31 0.57(9) . . . . ?
S2 Ru2 N7 C31 93.97(9) . . . . ?
C35 N7 C31 C32 3.02(16) . . . . ?
Ru2 N7 C31 C32 -167.25(9) . . . . ?
N7 C31 C32 C33 3.17(18) . . . . ?
C31 C32 C33 C34 -5.73(17) . . . . ?
C32 C33 C34 C35 2.24(16) . . . . ?
C31 N7 C35 C34 -6.65(15) . . . . ?
Ru2 N7 C35 C34 164.88(8) . . . . ?
C31 N7 C35 C36 172.02(9) . . . . ?
Ru2 N7 C35 C36 -16.46(11) . . . . ?
C33 C34 C35 N7 4.06(16) . . . . ?
C33 C34 C35 C36 -174.52(10) . . . . ?
N7 C35 C36 N8 6.61(13) . . . . ?
C34 C35 C36 N8 -174.72(10) . . . . ?
N7 C35 C36 C37 -166.66(10) . . . . ?
C34 C35 C36 C37 12.01(17) . . . . ?
N8 C36 C37 C38 0.12(16) . . . . ?
C35 C36 C37 C38 172.87(10) . . . . ?
C36 C37 C38 C39 -2.12(17) . . . . ?
C37 C38 C39 C40 2.49(17) . . . . ?
C38 C39 C40 N8 -0.90(16) . . . . ?
C39 C40 N8 C36 -1.08(15) . . . . ?
C39 C40 N8 Ru2 -179.56(8) . . . . ?
C37 C36 N8 C40 1.48(15) . . . . ?
C35 C36 N8 C40 -172.16(9) . . . . ?
C37 C36 N8 Ru2 -179.89(8) . . . . ?
C35 C36 N8 Ru2 6.47(11) . . . . ?
N7 Ru2 N8 C40 166.80(9) . . . . ?
N10 Ru2 N8 C40 69.81(9) . . . . ?
O3 Ru2 N8 C40 -14.98(8) . . . . ?
S2 Ru2 N8 C40 -107.26(8) . . . . ?
N7 Ru2 N8 C36 -11.72(7) . . . . ?
N10 Ru2 N8 C36 -108.71(7) . . . . ?
O3 Ru2 N8 C36 166.50(7) . . . . ?
S2 Ru2 N8 C36 74.22(7) . . . . ?
N7 Ru2 N9 C41 75.04(9) . . . . ?
N10 Ru2 N9 C41 171.86(9) . . . . ?
O3 Ru2 N9 C41 -103.91(8) . . . . ?
S2 Ru2 N9 C41 -11.63(8) . . . . ?
N7 Ru2 N9 C45 -105.43(7) . . . . ?
N10 Ru2 N9 C45 -8.60(7) . . . . ?
O3 Ru2 N9 C45 75.63(7) . . . . ?
S2 Ru2 N9 C45 167.91(7) . . . . ?
C45 N9 C41 C42 0.63(15) . . . . ?
Ru2 N9 C41 C42 -179.84(8) . . . . ?
N9 C41 C42 C43 -2.29(17) . . . . ?
C41 C42 C43 C44 2.27(17) . . . . ?
C42 C43 C44 C45 -0.72(17) . . . . ?
C41 N9 C45 C44 1.04(15) . . . . ?
Ru2 N9 C45 C44 -178.55(8) . . . . ?
C41 N9 C45 C46 -176.56(9) . . . . ?
Ru2 N9 C45 C46 3.85(12) . . . . ?
C43 C44 C45 N9 -0.99(17) . . . . ?
C43 C44 C45 C46 176.42(11) . . . . ?
N9 C45 C46 N10 6.64(14) . . . . ?
C44 C45 C46 N10 -170.93(10) . . . . ?
N9 C45 C46 C47 -177.61(10) . . . . ?
C44 C45 C46 C47 4.82(18) . . . . ?
N10 C46 C47 C48 2.43(17) . . . . ?
C45 C46 C47 C48 -173.08(11) . . . . ?
C46 C47 C48 C49 -0.55(17) . . . . ?
C47 C48 C49 C50 -0.84(18) . . . . ?
C48 C49 C50 N10 0.40(18) . . . . ?
C49 C50 N10 C46 1.48(16) . . . . ?
C49 C50 N10 Ru2 -170.83(8) . . . . ?
C47 C46 N10 C50 -2.90(16) . . . . ?
C45 C46 N10 C50 173.01(10) . . . . ?
C47 C46 N10 Ru2 170.24(8) . . . . ?
C45 C46 N10 Ru2 -13.85(12) . . . . ?
N7 Ru2 N10 C50 -79.32(9) . . . . ?
N8 Ru2 N10 C50 0.49(9) . . . . ?
N9 Ru2 N10 C50 -175.12(9) . . . . ?
O3 Ru2 N10 C50 93.00(9) . . . . ?
N7 Ru2 N10 C46 108.00(7) . . . . ?
N8 Ru2 N10 C46 -172.19(7) . . . . ?
N9 Ru2 N10 C46 12.21(7) . . . . ?
O3 Ru2 N10 C46 -79.68(7) . . . . ?
